data_4325157
loop_
_publ_author_name
'Oliver Kluge'
'Katharina Grummt'
'Ralf Biedermann'
'Harald Krautscheid'

_publ_section_title
;
 Trialkylphosphine-Stabilized Copper(I) Phenylchalcogenolate Complexes -
 Crystal Structures and Copper-Chalcogenolate Bonding
;
_journal_name_full 'Inorganic Chemistry'
_journal_page_first 4742
_journal_page_last 4752
_journal_paper_doi 10.1021/ic102249g
_journal_volume 50
_journal_year 2011
_chemical_formula_moiety 'C78 H104 Cu10 P6 S10, C H4 O'
_chemical_formula_sum 'C79 H107 Cu10 O P6 S10'
_chemical_formula_weight 2214.47
_chemical_name_common hexakis(trimethylphosphino)-deca(copper-phenylthiolate)
_chemical_name_systematic
;
bis(\m~4~-phenylsulfido)-tetrakis(\m~3~-phenylsulfido)
-tetrakis(\m~2~-phenylsulfido)-hexakis(trimethylphosphine)-
deca-copper methanol solvate
;
_space_group_IT_number 15
_symmetry_cell_setting monoclinic
_symmetry_Int_Tables_number 15
_symmetry_space_group_name_Hall '-C 2yc'
_symmetry_space_group_name_H-M 'C 1 2/c 1'
_atom_sites_solution_hydrogens geom
_atom_sites_solution_primary direct
_atom_sites_solution_secondary difmap
_audit_creation_method SHELXL-97
_cell_angle_alpha 90.00
_cell_angle_beta 105.633(3)
_cell_angle_gamma 90.00
_cell_formula_units_Z 4
_cell_length_a 28.4226(10)
_cell_length_b 13.5129(5)
_cell_length_c 25.2897(9)
_cell_measurement_reflns_used 47613
_cell_measurement_temperature 180(2)
_cell_measurement_theta_max 28.42
_cell_measurement_theta_min 1.48
_cell_volume 9353.7(6)
_computing_cell_refinement 'STOE X-AREA'
_computing_data_collection 'STOE X-AREA'
_computing_data_reduction 'STOE X-RED'
_computing_structure_refinement 'SHELXL-97 (Sheldrick, 1997)'
_computing_structure_solution 'SIR 92'
_diffrn_ambient_temperature 180(2)
_diffrn_detector 'image plate (34 cm diameter / schwenk)'
_diffrn_detector_area_resol_mean 6.67
_diffrn_detector_type STOE
_diffrn_measured_fraction_theta_full 0.996
_diffrn_measured_fraction_theta_max 0.996
_diffrn_measurement_details ' 294 frames, detector distance = 110 mm'
_diffrn_measurement_device '2-circle goniometer'
_diffrn_measurement_device_type 'STOE IPDS 2T'
_diffrn_measurement_method 'rotation method'
_diffrn_radiation_collimation '0.5 mm diameter, multiple pinhole'
_diffrn_radiation_monochromator 'plane graphite'
_diffrn_radiation_polarisn_norm 0
_diffrn_radiation_type 'Mo K\a'
_diffrn_radiation_wavelength 0.71073
_diffrn_reflns_av_R_equivalents 0.0542
_diffrn_reflns_av_sigmaI/netI 0.0337
_diffrn_reflns_limit_h_max 35
_diffrn_reflns_limit_h_min -32
_diffrn_reflns_limit_k_max 16
_diffrn_reflns_limit_k_min -16
_diffrn_reflns_limit_l_max 31
_diffrn_reflns_limit_l_min -31
_diffrn_reflns_number 42596
_diffrn_reflns_theta_full 26.07
_diffrn_reflns_theta_max 26.07
_diffrn_reflns_theta_min 1.49
_diffrn_source 'sealed X-ray tube, 12 x 0.4 mm long-fine focus'
_diffrn_source_current 40
_diffrn_source_power 2.00
_diffrn_source_voltage 50
_exptl_absorpt_coefficient_mu 2.591
_exptl_absorpt_correction_T_max 0.6793
_exptl_absorpt_correction_T_min 0.5656
_exptl_absorpt_correction_type integration
_exptl_absorpt_process_details 'STOE X-RED'
_exptl_crystal_colour colourless
_exptl_crystal_density_diffrn 1.570
_exptl_crystal_description block
_exptl_crystal_F_000 4504
_exptl_crystal_size_max 0.29
_exptl_crystal_size_mid 0.22
_exptl_crystal_size_min 0.18
_refine_diff_density_max 0.773
_refine_diff_density_min -0.614
_refine_diff_density_rms 0.064
_refine_ls_extinction_method none
_refine_ls_goodness_of_fit_ref 0.978
_refine_ls_hydrogen_treatment constr
_refine_ls_matrix_type full
_refine_ls_number_parameters 489
_refine_ls_number_reflns 9248
_refine_ls_number_restraints 0
_refine_ls_restrained_S_all 0.978
_refine_ls_R_factor_all 0.0379
_refine_ls_R_factor_gt 0.0271
_refine_ls_shift/su_max 0.002
_refine_ls_shift/su_mean 0.000
_refine_ls_structure_factor_coef Fsqd
_refine_ls_weighting_details 'calc w=1/[\s^2^(Fo^2^)+(0.0364P)^2^+0.0000P] where P=(Fo^2^+2Fc^2^)/3'
_refine_ls_weighting_scheme calc
_refine_ls_wR_factor_gt 0.0600
_refine_ls_wR_factor_ref 0.0629
_reflns_number_gt 7692
_reflns_number_total 9248
_reflns_threshold_expression >2sigma(I)
_cod_data_source_file ic102249g_si_002_18.cif
_cod_data_source_block 18
_cod_original_sg_symbol_H-M 'C 2/c'
_cod_database_code 4325157

loop_
_symmetry_equiv_pos_as_xyz
'x, y, z'
'-x, y, -z+1/2'
'x+1/2, y+1/2, z'
'-x+1/2, y+1/2, -z+1/2'
'-x, -y, -z'
'x, -y, z-1/2'
'-x+1/2, -y+1/2, -z'
'x+1/2, -y+1/2, z-1/2'

loop_
_atom_site_label
_atom_site_type_symbol
_atom_site_fract_x
_atom_site_fract_y
_atom_site_fract_z
_atom_site_U_iso_or_equiv
_atom_site_adp_type
_atom_site_occupancy
_atom_site_symmetry_multiplicity
_atom_site_calc_flag
_atom_site_refinement_flags
_atom_site_disorder_assembly
_atom_site_disorder_group
Cu1 Cu 0.775307(10) 0.25323(2) 0.602859(11) 0.02628(7) Uani 1 1 d . . .
Cu2 Cu 0.725072(10) 0.08095(2) 0.542695(11) 0.02703(7) Uani 1 1 d . . .
Cu3 Cu 0.542119(11) 0.32799(2) 0.451621(12) 0.03004(7) Uani 1 1 d . . .
Cu4 Cu 0.638911(11) 0.16194(2) 0.477685(12) 0.03026(7) Uani 1 1 d . . .
Cu5 Cu 0.652452(10) 0.35958(2) 0.497607(11) 0.02371(7) Uani 1 1 d . . .
S1 S 0.80780(2) 0.11758(4) 0.56731(2) 0.02472(12) Uani 1 1 d . . .
S2 S 0.688619(19) 0.24291(4) 0.56115(2) 0.02129(11) Uani 1 1 d . . .
S3 S 0.70253(2) 0.11800(4) 0.44719(2) 0.02494(12) Uani 1 1 d . . .
S4 S 0.56161(2) 0.16813(4) 0.47683(2) 0.02928(12) Uani 1 1 d . . .
S5 S 0.58786(2) 0.44449(4) 0.50622(2) 0.02612(12) Uani 1 1 d . . .
P1 P 0.79756(2) 0.28436(5) 0.69264(2) 0.03319(14) Uani 1 1 d . . .
P2 P 0.69073(2) -0.06170(4) 0.55630(2) 0.02824(13) Uani 1 1 d . . .
P3 P 0.47470(2) 0.34908(5) 0.38263(3) 0.03472(15) Uani 1 1 d . . .
C1 C 0.84315(9) 0.05208(17) 0.62554(9) 0.0264(5) Uani 1 1 d . . .
C2 C 0.89291(10) 0.0670(2) 0.64484(10) 0.0404(6) Uani 1 1 d . . .
H12 H 0.9082 0.1132 0.6278 0.048 Uiso 1 1 calc R . .
C3 C 0.92023(11) 0.0137(3) 0.68939(12) 0.0545(8) Uani 1 1 d . . .
H13 H 0.9538 0.0240 0.7018 0.065 Uiso 1 1 calc R . .
C4 C 0.89813(11) -0.0546(2) 0.71550(11) 0.0448(7) Uani 1 1 d . . .
H14 H 0.9166 -0.0905 0.7453 0.054 Uiso 1 1 calc R . .
C5 C 0.84883(12) -0.0691(2) 0.69723(11) 0.0477(7) Uani 1 1 d . . .
H15 H 0.8336 -0.1144 0.7149 0.057 Uiso 1 1 calc R . .
C6 C 0.82126(10) -0.0162(2) 0.65222(11) 0.0419(6) Uani 1 1 d . . .
H16 H 0.7877 -0.0269 0.6399 0.050 Uiso 1 1 calc R . .
C7 C 0.66058(8) 0.22341(16) 0.61548(8) 0.0225(4) Uani 1 1 d . . .
C8 C 0.68018(9) 0.15266(18) 0.65513(9) 0.0292(5) Uani 1 1 d . . .
H22 H 0.7060 0.1133 0.6517 0.035 Uiso 1 1 calc R . .
C9 C 0.66120(9) 0.14056(19) 0.70006(10) 0.0333(5) Uani 1 1 d . . .
H23 H 0.6747 0.0935 0.7267 0.040 Uiso 1 1 calc R . .
C10 C 0.62264(9) 0.1977(2) 0.70532(9) 0.0337(5) Uani 1 1 d . . .
H24 H 0.6103 0.1900 0.7356 0.040 Uiso 1 1 calc R . .
C11 C 0.60247(10) 0.2664(2) 0.66546(10) 0.0362(6) Uani 1 1 d . . .
H25 H 0.5760 0.3043 0.6687 0.043 Uiso 1 1 calc R . .
C12 C 0.62111(9) 0.27993(19) 0.62046(9) 0.0310(5) Uani 1 1 d . . .
H26 H 0.6072 0.3266 0.5938 0.037 Uiso 1 1 calc R . .
C13 C 0.70572(9) 0.00617(17) 0.41122(9) 0.0282(5) Uani 1 1 d . . .
C14 C 0.75129(10) -0.02558(19) 0.40771(10) 0.0375(6) Uani 1 1 d . . .
H36 H 0.7791 0.0098 0.4255 0.045 Uiso 1 1 calc R . .
C15 C 0.75567(13) -0.1097(2) 0.37787(13) 0.0503(8) Uani 1 1 d . . .
H35 H 0.7863 -0.1300 0.3755 0.060 Uiso 1 1 calc R . .
C16 C 0.71497(15) -0.1629(2) 0.35189(12) 0.0545(9) Uani 1 1 d . . .
H34 H 0.7179 -0.2190 0.3317 0.065 Uiso 1 1 calc R . .
C17 C 0.66972(13) -0.1331(2) 0.35568(11) 0.0489(8) Uani 1 1 d . . .
H33 H 0.6422 -0.1696 0.3382 0.059 Uiso 1 1 calc R . .
C18 C 0.66465(10) -0.04890(19) 0.38530(10) 0.0358(6) Uani 1 1 d . . .
H32 H 0.6339 -0.0295 0.3878 0.043 Uiso 1 1 calc R . .
C19 C 0.52998(9) 0.09313(18) 0.42070(10) 0.0322(5) Uani 1 1 d . . .
C20 C 0.54583(10) 0.0833(2) 0.37333(11) 0.0415(6) Uani 1 1 d . . .
H42 H 0.5733 0.1179 0.3703 0.050 Uiso 1 1 calc R . .
C21 C 0.52110(12) 0.0227(3) 0.33100(13) 0.0554(8) Uani 1 1 d . . .
H43 H 0.5320 0.0168 0.2996 0.066 Uiso 1 1 calc R . .
C22 C 0.48040(13) -0.0293(3) 0.33487(15) 0.0652(10) Uani 1 1 d . . .
H44 H 0.4638 -0.0699 0.3062 0.078 Uiso 1 1 calc R . .
C23 C 0.46465(12) -0.0204(3) 0.38136(16) 0.0649(10) Uani 1 1 d . . .
H46 H 0.4372 -0.0553 0.3842 0.078 Uiso 1 1 calc R . .
C24 C 0.48917(10) 0.0399(2) 0.42416(13) 0.0466(7) Uani 1 1 d . . .
H45 H 0.4782 0.0449 0.4555 0.056 Uiso 1 1 calc R . .
C25 C 0.58074(9) 0.56026(17) 0.47145(9) 0.0270(5) Uani 1 1 d . . .
C26 C 0.61950(9) 0.60612(18) 0.45722(11) 0.0334(5) Uani 1 1 d . . .
H52 H 0.6498 0.5752 0.4651 0.040 Uiso 1 1 calc R . .
C27 C 0.61323(11) 0.6973(2) 0.43146(12) 0.0443(7) Uani 1 1 d . . .
H56 H 0.6393 0.7267 0.4217 0.053 Uiso 1 1 calc R . .
C28 C 0.56868(11) 0.7452(2) 0.42007(12) 0.0453(7) Uani 1 1 d . . .
H55 H 0.5646 0.8062 0.4023 0.054 Uiso 1 1 calc R . .
C29 C 0.53018(11) 0.7018(2) 0.43531(12) 0.0439(7) Uani 1 1 d . . .
H54 H 0.5004 0.7345 0.4287 0.053 Uiso 1 1 calc R . .
C30 C 0.53581(9) 0.6098(2) 0.46032(11) 0.0366(6) Uani 1 1 d . . .
H53 H 0.5096 0.5806 0.4698 0.044 Uiso 1 1 calc R . .
C31 C 0.85701(13) 0.3448(3) 0.71516(13) 0.0641(10) Uani 1 1 d . . .
H10A H 0.8563 0.4058 0.6955 0.096 Uiso 1 1 calc R . .
H10B H 0.8816 0.3022 0.7081 0.096 Uiso 1 1 calc R . .
H10C H 0.8644 0.3583 0.7538 0.096 Uiso 1 1 calc R . .
C32 C 0.75790(14) 0.3699(3) 0.71598(12) 0.0578(9) Uani 1 1 d . . .
H10G H 0.7261 0.3409 0.7103 0.087 Uiso 1 1 calc R . .
H10H H 0.7553 0.4305 0.6956 0.087 Uiso 1 1 calc R . .
H10I H 0.7714 0.3833 0.7544 0.087 Uiso 1 1 calc R . .
C33 C 0.80536(11) 0.1847(2) 0.74326(11) 0.0480(7) Uani 1 1 d . . .
H10D H 0.8167 0.2119 0.7795 0.072 Uiso 1 1 calc R . .
H10E H 0.8288 0.1379 0.7373 0.072 Uiso 1 1 calc R . .
H10F H 0.7746 0.1521 0.7395 0.072 Uiso 1 1 calc R . .
C34 C 0.68915(11) -0.1073(2) 0.62388(11) 0.0420(6) Uani 1 1 d . . .
H20A H 0.6738 -0.1711 0.6200 0.063 Uiso 1 1 calc R . .
H20B H 0.6709 -0.0620 0.6400 0.063 Uiso 1 1 calc R . .
H20C H 0.7219 -0.1127 0.6471 0.063 Uiso 1 1 calc R . .
C35 C 0.62674(10) -0.0744(2) 0.51950(12) 0.0411(6) Uani 1 1 d . . .
H20D H 0.6226 -0.0609 0.4812 0.062 Uiso 1 1 calc R . .
H20E H 0.6077 -0.0283 0.5340 0.062 Uiso 1 1 calc R . .
H20F H 0.6161 -0.1406 0.5238 0.062 Uiso 1 1 calc R . .
C36 C 0.71943(11) -0.1646(2) 0.53054(12) 0.0424(6) Uani 1 1 d . . .
H20G H 0.7529 -0.1701 0.5516 0.064 Uiso 1 1 calc R . .
H20H H 0.7180 -0.1533 0.4927 0.064 Uiso 1 1 calc R . .
H20I H 0.7025 -0.2248 0.5338 0.064 Uiso 1 1 calc R . .
C37 C 0.45147(12) 0.4729(2) 0.36274(12) 0.0502(7) Uani 1 1 d . . .
H30G H 0.4224 0.4685 0.3328 0.075 Uiso 1 1 calc R . .
H30H H 0.4758 0.5106 0.3516 0.075 Uiso 1 1 calc R . .
H30I H 0.4439 0.5048 0.3934 0.075 Uiso 1 1 calc R . .
C38 C 0.42126(12) 0.2908(3) 0.39645(14) 0.0595(9) Uani 1 1 d . . .
H30D H 0.4149 0.3207 0.4282 0.089 Uiso 1 1 calc R . .
H30E H 0.4274 0.2214 0.4030 0.089 Uiso 1 1 calc R . .
H30F H 0.3935 0.2996 0.3654 0.089 Uiso 1 1 calc R . .
C39 C 0.47455(12) 0.2945(3) 0.31675(12) 0.0526(8) Uani 1 1 d . . .
H30A H 0.4451 0.3130 0.2897 0.079 Uiso 1 1 calc R . .
H30B H 0.4761 0.2237 0.3201 0.079 Uiso 1 1 calc R . .
H30C H 0.5023 0.3180 0.3057 0.079 Uiso 1 1 calc R . .
O1L O 0.5000 0.2588(7) 0.7500 0.201(4) Uiso 1 2 d S . .
C1LA C 0.4980(3) 0.3287(6) 0.7915(3) 0.045(2) Uiso 0.364(7) 1 d P A 1
H1L1 H 0.4964 0.2943 0.8242 0.067 Uiso 0.364(7) 1 calc PR A 1
H1L2 H 0.4695 0.3694 0.7788 0.067 Uiso 0.364(7) 1 calc PR A 1
H1L3 H 0.5267 0.3695 0.7993 0.067 Uiso 0.364(7) 1 calc PR A 1
C1LB C 0.5414(9) 0.2198(19) 0.7830(10) 0.054(7) Uiso 0.136(7) 1 d P A 2
H1L4 H 0.5629 0.2723 0.8002 0.081 Uiso 0.136(7) 1 calc PR A 2
H1L5 H 0.5573 0.1798 0.7615 0.081 Uiso 0.136(7) 1 calc PR A 2
H1L6 H 0.5334 0.1797 0.8107 0.081 Uiso 0.136(7) 1 calc PR A 2

loop_
_atom_site_aniso_label
_atom_site_aniso_U_11
_atom_site_aniso_U_22
_atom_site_aniso_U_33
_atom_site_aniso_U_23
_atom_site_aniso_U_13
_atom_site_aniso_U_12
Cu1 0.02909(15) 0.02960(15) 0.02089(13) 0.00233(11) 0.00797(11) 0.00228(11)
Cu2 0.03001(15) 0.02701(15) 0.02521(14) 0.00295(11) 0.00939(11) -0.00267(11)
Cu3 0.02952(15) 0.02982(16) 0.03069(15) 0.00056(11) 0.00796(12) -0.00222(12)
Cu4 0.02603(15) 0.02842(15) 0.03615(16) 0.00105(12) 0.00807(12) -0.00144(11)
Cu5 0.02343(14) 0.02544(14) 0.02343(13) 0.00171(10) 0.00834(10) 0.00135(11)
S1 0.0243(3) 0.0279(3) 0.0240(3) 0.0061(2) 0.0100(2) 0.0046(2)
S2 0.0212(3) 0.0249(3) 0.0185(2) 0.00099(19) 0.00652(19) 0.0016(2)
S3 0.0306(3) 0.0244(3) 0.0214(3) -0.0012(2) 0.0099(2) -0.0023(2)
S4 0.0254(3) 0.0282(3) 0.0327(3) -0.0024(2) 0.0052(2) -0.0010(2)
S5 0.0239(3) 0.0273(3) 0.0289(3) 0.0020(2) 0.0100(2) 0.0018(2)
P1 0.0369(3) 0.0414(4) 0.0189(3) 0.0023(2) 0.0035(2) -0.0020(3)
P2 0.0355(3) 0.0236(3) 0.0282(3) 0.0033(2) 0.0130(2) -0.0013(2)
P3 0.0340(3) 0.0365(4) 0.0307(3) 0.0037(3) 0.0036(3) -0.0016(3)
C1 0.0316(12) 0.0250(12) 0.0231(11) 0.0010(9) 0.0082(9) 0.0054(9)
C2 0.0323(13) 0.0568(18) 0.0301(13) 0.0113(12) 0.0051(10) -0.0058(12)
C3 0.0332(15) 0.083(2) 0.0417(16) 0.0161(15) -0.0001(12) 0.0023(15)
C4 0.0513(17) 0.0477(17) 0.0292(13) 0.0095(12) -0.0001(12) 0.0126(13)
C5 0.0581(19) 0.0428(16) 0.0397(15) 0.0188(12) 0.0088(13) -0.0027(14)
C6 0.0349(14) 0.0485(17) 0.0399(14) 0.0167(12) 0.0055(11) -0.0022(12)
C7 0.0242(11) 0.0243(11) 0.0196(10) -0.0033(8) 0.0069(8) -0.0045(8)
C8 0.0325(12) 0.0297(12) 0.0274(11) 0.0031(9) 0.0115(10) 0.0041(10)
C9 0.0412(14) 0.0349(14) 0.0249(11) 0.0064(10) 0.0106(10) -0.0015(11)
C10 0.0391(14) 0.0431(15) 0.0231(11) -0.0027(10) 0.0155(10) -0.0090(11)
C11 0.0363(14) 0.0458(16) 0.0312(13) -0.0027(11) 0.0169(11) 0.0063(11)
C12 0.0308(13) 0.0366(14) 0.0275(12) 0.0040(10) 0.0114(10) 0.0069(10)
C13 0.0413(14) 0.0252(12) 0.0188(10) 0.0019(8) 0.0095(9) -0.0009(10)
C14 0.0459(15) 0.0317(14) 0.0368(13) -0.0009(10) 0.0145(11) 0.0044(11)
C15 0.072(2) 0.0355(16) 0.0522(17) 0.0010(13) 0.0322(16) 0.0157(15)
C16 0.105(3) 0.0266(14) 0.0358(15) -0.0051(11) 0.0255(16) 0.0050(16)
C17 0.080(2) 0.0350(15) 0.0277(13) -0.0035(11) 0.0078(13) -0.0138(15)
C18 0.0473(15) 0.0324(13) 0.0265(12) 0.0009(10) 0.0077(10) -0.0076(11)
C19 0.0261(12) 0.0281(12) 0.0392(13) -0.0028(10) 0.0032(10) -0.0012(9)
C20 0.0343(14) 0.0481(16) 0.0425(15) -0.0068(12) 0.0108(11) -0.0066(12)
C21 0.0525(19) 0.066(2) 0.0468(17) -0.0178(15) 0.0109(14) -0.0012(16)
C22 0.056(2) 0.064(2) 0.069(2) -0.0325(18) 0.0054(17) -0.0147(17)
C23 0.0464(19) 0.067(2) 0.079(2) -0.0213(19) 0.0116(17) -0.0283(17)
C24 0.0383(15) 0.0503(17) 0.0529(17) -0.0071(13) 0.0155(13) -0.0123(13)
C25 0.0296(12) 0.0238(11) 0.0278(11) -0.0043(9) 0.0081(9) 0.0022(9)
C26 0.0304(13) 0.0284(13) 0.0433(14) -0.0010(10) 0.0129(10) -0.0008(10)
C27 0.0482(17) 0.0315(14) 0.0557(17) 0.0026(12) 0.0182(14) -0.0091(12)
C28 0.0550(18) 0.0266(14) 0.0474(16) 0.0061(11) 0.0018(13) -0.0009(12)
C29 0.0406(15) 0.0350(15) 0.0499(16) 0.0018(12) 0.0018(12) 0.0105(12)
C30 0.0287(13) 0.0368(14) 0.0445(14) 0.0011(11) 0.0102(11) 0.0033(10)
C31 0.060(2) 0.079(3) 0.0407(17) 0.0147(16) -0.0082(14) -0.0281(18)
C32 0.082(2) 0.061(2) 0.0283(14) -0.0093(13) 0.0110(14) 0.0169(18)
C33 0.0547(18) 0.0547(18) 0.0290(13) 0.0114(12) 0.0017(12) -0.0056(14)
C34 0.0549(17) 0.0393(15) 0.0349(14) 0.0060(11) 0.0178(12) -0.0087(13)
C35 0.0423(15) 0.0344(14) 0.0466(15) 0.0066(11) 0.0122(12) -0.0068(12)
C36 0.0562(18) 0.0315(14) 0.0429(15) 0.0030(11) 0.0191(13) 0.0075(12)
C37 0.0571(19) 0.0456(17) 0.0436(16) 0.0053(13) 0.0063(14) 0.0106(14)
C38 0.0447(18) 0.075(2) 0.0547(19) 0.0124(17) 0.0057(14) -0.0138(16)
C39 0.060(2) 0.0565(19) 0.0357(15) -0.0064(13) 0.0026(13) 0.0062(15)

loop_
_atom_type_symbol
_atom_type_description
_atom_type_scat_dispersion_real
_atom_type_scat_dispersion_imag
_atom_type_scat_source
C C 0.0033 0.0016 'International Tables Vol C Tables 4.2.6.8 and 6.1.1.4'
H H 0.0000 0.0000 'International Tables Vol C Tables 4.2.6.8 and 6.1.1.4'
P P 0.1023 0.0942 'International Tables Vol C Tables 4.2.6.8 and 6.1.1.4'
S S 0.1246 0.1234 'International Tables Vol C Tables 4.2.6.8 and 6.1.1.4'
Cu Cu 0.3201 1.2651 'International Tables Vol C Tables 4.2.6.8 and 6.1.1.4'
O O 0.0106 0.0060 'International Tables Vol C Tables 4.2.6.8 and 6.1.1.4'

loop_
_exptl_crystal_face_index_h
_exptl_crystal_face_index_k
_exptl_crystal_face_index_l
_exptl_crystal_face_perp_dist
0 0 -1 0.0697
1 -1 -1 0.1136
1 -1 0 0.1602
0 0 1 0.1557
1 0 0 0.0691
-1 0 0 0.1147
-1 2 1 0.1057
-1 -2 -2 0.1180
-3 -1 1 0.1349

loop_
_geom_angle_atom_site_label_1
_geom_angle_atom_site_label_2
_geom_angle_atom_site_label_3
_geom_angle
_geom_angle_site_symmetry_1
_geom_angle_site_symmetry_3
P1 Cu1 S3 111.58(3) . 7_656
P1 Cu1 S1 120.47(3) . .
S3 Cu1 S1 100.58(2) 7_656 .
P1 Cu1 S2 115.68(2) . .
S3 Cu1 S2 101.49(2) 7_656 .
S1 Cu1 S2 104.45(2) . .
P2 Cu2 S1 126.73(2) . .
P2 Cu2 S3 109.23(2) . .
S1 Cu2 S3 101.76(2) . .
P2 Cu2 S2 120.26(2) . .
S1 Cu2 S2 101.70(2) . .
S3 Cu2 S2 89.63(2) . .
P3 Cu3 S5 128.25(3) . .
P3 Cu3 S4 115.60(3) . .
S5 Cu3 S4 115.66(2) . .
S4 Cu4 S3 155.61(3) . .
S4 Cu4 S2 109.51(2) . .
S3 Cu4 S2 94.79(2) . .
S5 Cu5 S1 126.18(2) . 7_656
S5 Cu5 S2 120.86(2) . .
S1 Cu5 S2 112.83(2) 7_656 .
C1 S1 Cu5 112.92(8) . 7_656
C1 S1 Cu2 114.96(8) . .
Cu5 S1 Cu2 120.37(3) 7_656 .
C1 S1 Cu1 105.39(8) . .
Cu5 S1 Cu1 120.05(3) 7_656 .
Cu2 S1 Cu1 78.09(2) . .
C7 S2 Cu5 115.68(8) . .
C7 S2 Cu1 106.73(7) . .
Cu5 S2 Cu1 118.73(2) . .
C7 S2 Cu4 108.84(7) . .
Cu5 S2 Cu4 70.006(17) . .
Cu1 S2 Cu4 133.25(2) . .
C7 S2 Cu2 107.81(7) . .
Cu5 S2 Cu2 126.74(2) . .
Cu1 S2 Cu2 73.027(17) . .
Cu4 S2 Cu2 67.911(16) . .
C13 S3 Cu4 124.13(9) . .
C13 S3 Cu1 107.30(8) . 7_656
Cu4 S3 Cu1 110.57(3) . 7_656
C13 S3 Cu2 107.67(7) . .
Cu4 S3 Cu2 74.125(19) . .
Cu1 S3 Cu2 131.97(3) 7_656 .
C19 S4 Cu4 106.01(9) . .
C19 S4 Cu3 106.53(8) . .
Cu4 S4 Cu3 101.91(3) . .
C25 S5 Cu5 113.08(8) . .
C25 S5 Cu3 109.90(8) . .
Cu5 S5 Cu3 86.27(2) . .
C32 P1 C31 102.53(19) . .
C32 P1 C33 102.07(16) . .
C31 P1 C33 100.58(14) . .
C32 P1 Cu1 114.84(10) . .
C31 P1 Cu1 112.80(12) . .
C33 P1 Cu1 121.47(11) . .
C35 P2 C36 103.20(14) . .
C35 P2 C34 100.02(13) . .
C36 P2 C34 101.73(13) . .
C35 P2 Cu2 114.99(9) . .
C36 P2 Cu2 110.41(10) . .
C34 P2 Cu2 123.90(9) . .
C37 P3 C39 102.02(15) . .
C37 P3 C38 101.01(17) . .
C39 P3 C38 101.73(17) . .
C37 P3 Cu3 120.28(11) . .
C39 P3 Cu3 116.91(11) . .
C38 P3 Cu3 112.20(11) . .
C2 C1 C6 118.5(2) . .
C2 C1 S1 121.07(19) . .
C6 C1 S1 120.45(19) . .
C1 C2 C3 120.5(3) . .
C4 C3 C2 120.6(3) . .
C5 C4 C3 119.4(2) . .
C4 C5 C6 120.2(3) . .
C1 C6 C5 120.8(3) . .
C8 C7 C12 119.3(2) . .
C8 C7 S2 118.83(17) . .
C12 C7 S2 121.82(17) . .
C7 C8 C9 120.1(2) . .
C10 C9 C8 120.4(2) . .
C9 C10 C11 119.5(2) . .
C10 C11 C12 120.8(2) . .
C11 C12 C7 119.8(2) . .
C14 C13 C18 118.9(2) . .
C14 C13 S3 118.14(19) . .
C18 C13 S3 122.9(2) . .
C15 C14 C13 120.6(3) . .
C16 C15 C14 120.2(3) . .
C15 C16 C17 119.8(3) . .
C16 C17 C18 120.8(3) . .
C13 C18 C17 119.7(3) . .
C24 C19 C20 118.3(2) . .
C24 C19 S4 119.8(2) . .
C20 C19 S4 121.92(19) . .
C21 C20 C19 120.5(3) . .
C22 C21 C20 120.6(3) . .
C23 C22 C21 119.4(3) . .
C22 C23 C24 120.7(3) . .
C23 C24 C19 120.6(3) . .
C26 C25 C30 118.5(2) . .
C26 C25 S5 121.75(18) . .
C30 C25 S5 119.69(19) . .
C27 C26 C25 120.5(2) . .
C28 C27 C26 120.7(3) . .
C27 C28 C29 119.4(3) . .
C30 C29 C28 120.3(3) . .
C29 C30 C25 120.5(3) . .

loop_
_geom_bond_atom_site_label_1
_geom_bond_atom_site_label_2
_geom_bond_distance
_geom_bond_site_symmetry_2
Cu1 P1 2.2268(7) .
Cu1 S3 2.3359(6) 7_656
Cu1 S1 2.3383(6) .
Cu1 S2 2.4088(6) .
Cu2 P2 2.2288(7) .
Cu2 S1 2.3178(6) .
Cu2 S3 2.3792(6) .
Cu2 S2 2.5183(6) .
Cu3 P3 2.2351(7) .
Cu3 S5 2.2601(7) .
Cu3 S4 2.2779(7) .
Cu4 S4 2.1929(7) .
Cu4 S3 2.2291(6) .
Cu4 S2 2.4579(6) .
Cu5 S5 2.2248(6) .
Cu5 S1 2.2510(6) 7_656
Cu5 S2 2.2878(6) .
S1 C1 1.779(2) .
S2 C7 1.784(2) .
S3 C13 1.779(2) .
S4 C19 1.778(2) .
S5 C25 1.779(2) .
P1 C32 1.820(3) .
P1 C31 1.824(3) .
P1 C33 1.830(3) .
P2 C35 1.814(3) .
P2 C36 1.820(3) .
P2 C34 1.829(3) .
P3 C37 1.819(3) .
P3 C39 1.821(3) .
P3 C38 1.827(3) .
C1 C2 1.381(4) .
C1 C6 1.386(4) .
C2 C3 1.386(4) .
C3 C4 1.380(4) .
C4 C5 1.366(4) .
C5 C6 1.393(4) .
C7 C8 1.389(3) .
C7 C12 1.391(3) .
C8 C9 1.393(3) .
C9 C10 1.376(4) .
C10 C11 1.377(4) .
C11 C12 1.391(3) .
C13 C14 1.390(4) .
C13 C18 1.390(4) .
C14 C15 1.389(4) .
C15 C16 1.370(5) .
C16 C17 1.376(5) .
C17 C18 1.391(4) .
C19 C24 1.387(4) .
C19 C20 1.395(4) .
C20 C21 1.381(4) .
C21 C22 1.379(5) .
C22 C23 1.372(5) .
C23 C24 1.384(4) .
C25 C26 1.393(3) .
C25 C30 1.401(3) .
C26 C27 1.383(4) .
C27 C28 1.382(4) .
C28 C29 1.385(4) .
C29 C30 1.384(4) .
O1L C1LB 1.35(2) .
O1L C1LA 1.424(9) .
